data_2227501
loop_
_publ_author_name
'Zeng, Wu-Lan'

_publ_section_title
;
 5-(4-Hydroxybenzylidene)-2,2-dimethyl-1,3-dioxane-4,6-dione
;
_journal_coeditor_code HB5605
_journal_issue 9
_journal_name_full 'Acta Crystallographica Section E'
_journal_page_first o2319
_journal_paper_doi 10.1107/S1600536810032149
_journal_volume 66
_journal_year 2010
_chemical_formula_iupac 'C13 H12 O5'
_chemical_formula_moiety 'C13 H12 O5'
_chemical_formula_sum 'C13 H12 O5'
_chemical_formula_weight 248.23
_chemical_name_systematic
;
5-(4-Hydroxybenzylidene)-2,2-dimethyl-1,3-dioxane-4,6-dione
;
_space_group_IT_number 14
_symmetry_cell_setting monoclinic
_symmetry_space_group_name_Hall '-P 2ybc'
_symmetry_space_group_name_H-M 'P 1 21/c 1'
_atom_sites_solution_hydrogens geom
_atom_sites_solution_primary direct
_atom_sites_solution_secondary difmap
_cell_angle_alpha 90.00
_cell_angle_beta 94.47(3)
_cell_angle_gamma 90.00
_cell_formula_units_Z 4
_cell_length_a 13.900(3)
_cell_length_b 10.249(2)
_cell_length_c 8.1357(16)
_cell_measurement_reflns_used 2644
_cell_measurement_temperature 293(2)
_cell_measurement_theta_max 27.48
_cell_measurement_theta_min 3.20
_cell_volume 1155.5(4)
_computing_cell_refinement 'SAINT (Bruker, 1997)'
_computing_data_collection 'SMART (Bruker, 1997)'
_computing_data_reduction 'SAINT (Bruker, 1997)'
_computing_molecular_graphics 'SHELXTL (Sheldrick, 2008)'
_computing_publication_material 'SHELXTL (Sheldrick, 2008)'
_computing_structure_refinement 'SHELXL97 (Sheldrick, 2008)'
_computing_structure_solution 'SHELXS97 (Sheldrick, 2008)'
_diffrn_ambient_temperature 293(2)
_diffrn_measured_fraction_theta_full 0.998
_diffrn_measured_fraction_theta_max 0.998
_diffrn_measurement_device_type 'Bruker SMART CCD'
_diffrn_measurement_method 'phi and omega scans'
_diffrn_radiation_monochromator graphite
_diffrn_radiation_source 'fine-focus sealed tube'
_diffrn_radiation_type MoK\a
_diffrn_radiation_wavelength 0.71073
_diffrn_reflns_av_R_equivalents 0.0351
_diffrn_reflns_av_sigmaI/netI 0.0261
_diffrn_reflns_limit_h_max 18
_diffrn_reflns_limit_h_min -17
_diffrn_reflns_limit_k_max 13
_diffrn_reflns_limit_k_min -13
_diffrn_reflns_limit_l_max 10
_diffrn_reflns_limit_l_min -10
_diffrn_reflns_number 10923
_diffrn_reflns_theta_full 27.48
_diffrn_reflns_theta_max 27.48
_diffrn_reflns_theta_min 3.20
_exptl_absorpt_coefficient_mu 0.111
_exptl_absorpt_correction_type none
_exptl_crystal_colour yellow
_exptl_crystal_density_diffrn 1.427
_exptl_crystal_density_method 'not measured'
_exptl_crystal_description block
_exptl_crystal_F_000 520
_exptl_crystal_size_max 0.20
_exptl_crystal_size_mid 0.16
_exptl_crystal_size_min 0.11
_refine_diff_density_max 0.247
_refine_diff_density_min -0.282
_refine_ls_extinction_method none
_refine_ls_goodness_of_fit_ref 1.054
_refine_ls_hydrogen_treatment constr
_refine_ls_matrix_type full
_refine_ls_number_parameters 163
_refine_ls_number_reflns 2644
_refine_ls_number_restraints 0
_refine_ls_restrained_S_all 1.054
_refine_ls_R_factor_all 0.0467
_refine_ls_R_factor_gt 0.0439
_refine_ls_shift/su_max 0.000
_refine_ls_shift/su_mean 0.000
_refine_ls_structure_factor_coef Fsqd
_refine_ls_weighting_details 'calc w=1/[\s^2^(Fo^2^)+(0.0685P)^2^+0.2332P] where P=(Fo^2^+2Fc^2^)/3'
_refine_ls_weighting_scheme calc
_refine_ls_wR_factor_gt 0.1130
_refine_ls_wR_factor_ref 0.1163
_reflns_number_gt 2402
_reflns_number_total 2644
_reflns_threshold_expression I>2\s(I)
_cod_data_source_file hb5605.cif
_cod_data_source_block I
_cod_original_sg_symbol_H-M 'P 21/c'
_cod_database_code 2227501
_cod_database_fobs_code 2227501

loop_
_symmetry_equiv_pos_as_xyz
'x, y, z'
'-x, y+1/2, -z+1/2'
'-x, -y, -z'
'x, -y-1/2, z-1/2'

loop_
_atom_site_type_symbol
_atom_site_label
_atom_site_fract_x
_atom_site_fract_y
_atom_site_fract_z
_atom_site_U_iso_or_equiv
_atom_site_adp_type
_atom_site_calc_flag
_atom_site_refinement_flags
_atom_site_occupancy
_atom_site_disorder_assembly
_atom_site_disorder_group
O O4 0.41524(6) 0.57554(9) 0.12495(11) 0.0401(2) Uani d . 1 . .
O O3 0.35540(6) 0.47383(10) 0.35423(10) 0.0409(2) Uani d . 1 . .
O O2 0.21646(6) 0.52747(11) 0.44151(11) 0.0468(3) Uani d . 1 . .
O O5 -0.22815(6) 0.59477(10) 0.25091(12) 0.0468(3) Uani d . 1 . .
H H5A -0.2323 0.5600 0.3408 0.070 Uiso calc R 1 . .
C C7 0.15802(8) 0.63304(11) 0.10210(14) 0.0317(2) Uani d . 1 . .
H H7A 0.1617 0.6830 0.0074 0.038 Uiso calc R 1 . .
C C11 -0.13455(8) 0.59747(11) 0.21578(14) 0.0316(2) Uani d . 1 . .
C C8 0.05963(8) 0.61437(10) 0.14540(13) 0.0288(2) Uani d . 1 . .
C C13 0.02894(8) 0.52087(11) 0.25578(14) 0.0313(2) Uani d . 1 . .
H H13A 0.0739 0.4638 0.3070 0.038 Uiso calc R 1 . .
C C12 -0.06604(8) 0.51181(11) 0.28980(14) 0.0320(3) Uani d . 1 . .
H H12A -0.0848 0.4483 0.3625 0.038 Uiso calc R 1 . .
O O1 0.32758(7) 0.71114(11) -0.03290(14) 0.0580(3) Uani d . 1 . .
C C5 0.26819(8) 0.52924(12) 0.32898(14) 0.0337(3) Uani d . 1 . .
C C6 0.24587(8) 0.59391(11) 0.16895(14) 0.0318(2) Uani d . 1 . .
C C9 -0.01161(8) 0.69363(11) 0.06446(14) 0.0337(3) Uani d . 1 . .
H H9A 0.0060 0.7520 -0.0155 0.040 Uiso calc R 1 . .
C C10 -0.10703(8) 0.68732(11) 0.10023(15) 0.0355(3) Uani d . 1 . .
H H10A -0.1525 0.7428 0.0474 0.043 Uiso calc R 1 . .
C C4 0.32958(9) 0.63232(12) 0.07624(15) 0.0373(3) Uani d . 1 . .
C C3 0.41508(8) 0.45675(13) 0.21746(14) 0.0366(3) Uani d . 1 . .
C C2 0.51631(10) 0.43795(19) 0.29247(18) 0.0544(4) Uani d . 1 . .
H H2A 0.5351 0.5122 0.3594 0.082 Uiso calc R 1 . .
H H2B 0.5593 0.4289 0.2064 0.082 Uiso calc R 1 . .
H H2C 0.5192 0.3608 0.3595 0.082 Uiso calc R 1 . .
C C1 0.37811(12) 0.34509(14) 0.11015(19) 0.0525(4) Uani d . 1 . .
H H1A 0.3133 0.3633 0.0669 0.079 Uiso calc R 1 . .
H H1B 0.3789 0.2665 0.1744 0.079 Uiso calc R 1 . .
H H1C 0.4186 0.3343 0.0207 0.079 Uiso calc R 1 . .

loop_
_atom_site_aniso_label
_atom_site_aniso_U_11
_atom_site_aniso_U_22
_atom_site_aniso_U_33
_atom_site_aniso_U_12
_atom_site_aniso_U_13
_atom_site_aniso_U_23
O4 0.0294(4) 0.0477(5) 0.0443(5) -0.0016(3) 0.0091(3) 0.0076(4)
O3 0.0317(4) 0.0625(6) 0.0287(4) 0.0045(4) 0.0036(3) 0.0062(4)
O2 0.0318(4) 0.0783(7) 0.0309(4) -0.0035(4) 0.0067(3) 0.0073(4)
O5 0.0273(4) 0.0666(6) 0.0468(5) 0.0088(4) 0.0051(4) 0.0100(5)
C7 0.0339(6) 0.0314(5) 0.0302(5) -0.0014(4) 0.0052(4) 0.0013(4)
C11 0.0270(5) 0.0372(6) 0.0303(5) 0.0024(4) 0.0003(4) -0.0045(4)
C8 0.0290(5) 0.0293(5) 0.0281(5) -0.0001(4) 0.0015(4) -0.0026(4)
C13 0.0286(5) 0.0316(5) 0.0334(5) 0.0038(4) 0.0007(4) 0.0037(4)
C12 0.0310(5) 0.0352(5) 0.0299(5) 0.0005(4) 0.0026(4) 0.0039(4)
O1 0.0496(6) 0.0612(6) 0.0660(7) 0.0073(5) 0.0224(5) 0.0309(5)
C5 0.0273(5) 0.0443(6) 0.0294(5) -0.0052(4) 0.0025(4) 0.0005(4)
C6 0.0298(5) 0.0360(5) 0.0301(5) -0.0023(4) 0.0063(4) 0.0010(4)
C9 0.0365(6) 0.0311(5) 0.0327(5) -0.0015(4) -0.0015(4) 0.0038(4)
C10 0.0334(6) 0.0347(6) 0.0373(6) 0.0052(4) -0.0047(4) 0.0032(5)
C4 0.0332(6) 0.0393(6) 0.0406(6) -0.0009(4) 0.0100(5) 0.0050(5)
C3 0.0326(6) 0.0481(7) 0.0297(5) 0.0031(5) 0.0051(4) 0.0032(5)
C2 0.0337(6) 0.0894(11) 0.0402(7) 0.0138(7) 0.0031(5) 0.0039(7)
C1 0.0594(9) 0.0470(8) 0.0511(8) -0.0002(6) 0.0036(7) -0.0049(6)

loop_
_atom_type_symbol
_atom_type_description
_atom_type_scat_dispersion_real
_atom_type_scat_dispersion_imag
_atom_type_scat_source
C C 0.0033 0.0016 'International Tables Vol C Tables 4.2.6.8 and 6.1.1.4'
H H 0.0000 0.0000 'International Tables Vol C Tables 4.2.6.8 and 6.1.1.4'
O O 0.0106 0.0060 'International Tables Vol C Tables 4.2.6.8 and 6.1.1.4'

loop_
_geom_angle_atom_site_label_1
_geom_angle_atom_site_label_2
_geom_angle_atom_site_label_3
_geom_angle_site_symmetry_1
_geom_angle_site_symmetry_3
_geom_angle
_geom_angle_publ_flag
C4 O4 C3 . . 118.76(9) ?
C5 O3 C3 . . 119.91(9) ?
C11 O5 H5A . . 109.5 ?
C6 C7 C8 . . 134.33(10) ?
C6 C7 H7A . . 112.8 ?
C8 C7 H7A . . 112.8 ?
O5 C11 C10 . . 118.41(10) ?
O5 C11 C12 . . 122.02(11) ?
C10 C11 C12 . . 119.56(10) ?
C13 C8 C9 . . 117.19(10) ?
C13 C8 C7 . . 125.81(10) ?
C9 C8 C7 . . 116.95(10) ?
C12 C13 C8 . . 121.38(10) ?
C12 C13 H13A . . 119.3 ?
C8 C13 H13A . . 119.3 ?
C13 C12 C11 . . 120.30(10) ?
C13 C12 H12A . . 119.9 ?
C11 C12 H12A . . 119.9 ?
O2 C5 O3 . . 117.55(11) ?
O2 C5 C6 . . 125.47(11) ?
O3 C5 C6 . . 116.88(10) ?
C7 C6 C5 . . 127.45(10) ?
C7 C6 C4 . . 115.66(10) ?
C5 C6 C4 . . 116.62(10) ?
C10 C9 C8 . . 121.84(10) ?
C10 C9 H9A . . 119.1 ?
C8 C9 H9A . . 119.1 ?
C9 C10 C11 . . 119.52(10) ?
C9 C10 H10A . . 120.2 ?
C11 C10 H10A . . 120.2 ?
O1 C4 O4 . . 118.33(11) ?
O1 C4 C6 . . 125.42(12) ?
O4 C4 C6 . . 116.21(10) ?
O4 C3 O3 . . 108.99(10) ?
O4 C3 C2 . . 106.43(11) ?
O3 C3 C2 . . 106.12(10) ?
O4 C3 C1 . . 110.86(10) ?
O3 C3 C1 . . 110.31(11) ?
C2 C3 C1 . . 113.88(13) ?
C3 C2 H2A . . 109.5 ?
C3 C2 H2B . . 109.5 ?
H2A C2 H2B . . 109.5 ?
C3 C2 H2C . . 109.5 ?
H2A C2 H2C . . 109.5 ?
H2B C2 H2C . . 109.5 ?
C3 C1 H1A . . 109.5 ?
C3 C1 H1B . . 109.5 ?
H1A C1 H1B . . 109.5 ?
C3 C1 H1C . . 109.5 ?
H1A C1 H1C . . 109.5 ?
H1B C1 H1C . . 109.5 ?

loop_
_geom_bond_atom_site_label_1
_geom_bond_atom_site_label_2
_geom_bond_site_symmetry_2
_geom_bond_distance
_geom_bond_publ_flag
O4 C4 . 1.3564(15) ?
O4 C3 . 1.4314(15) ?
O3 C5 . 1.3399(15) ?
O3 C3 . 1.4493(14) ?
O2 C5 . 1.2076(15) ?
O5 C11 . 1.3539(14) ?
O5 H5A . 0.8200 ?
C7 C6 . 1.3580(16) ?
C7 C8 . 1.4513(15) ?
C7 H7A . 0.9300 ?
C11 C10 . 1.3907(17) ?
C11 C12 . 1.3968(16) ?
C8 C13 . 1.4023(15) ?
C8 C9 . 1.4044(15) ?
C13 C12 . 1.3730(16) ?
C13 H13A . 0.9300 ?
C12 H12A . 0.9300 ?
O1 C4 . 1.1991(15) ?
C5 C6 . 1.4722(16) ?
C6 C4 . 1.4882(16) ?
C9 C10 . 1.3814(17) ?
C9 H9A . 0.9300 ?
C10 H10A . 0.9300 ?
C3 C2 . 1.5019(17) ?
C3 C1 . 1.5053(19) ?
C2 H2A . 0.9600 ?
C2 H2B . 0.9600 ?
C2 H2C . 0.9600 ?
C1 H1A . 0.9600 ?
C1 H1B . 0.9600 ?
C1 H1C . 0.9600 ?

loop_
_geom_hbond_atom_site_label_D
_geom_hbond_atom_site_label_H
_geom_hbond_atom_site_label_A
_geom_hbond_site_symmetry_A
_geom_hbond_distance_DH
_geom_hbond_distance_HA
_geom_hbond_distance_DA
_geom_hbond_angle_DHA
O5 H5A O2 3_566 0.82 1.98 2.7919(14) 170

loop_
_cod_related_entry_id
_cod_related_entry_database
_cod_related_entry_code
1 ChemSpider 328911
